data_7160212
loop_
_publ_author_name
'Cheruthu, Nusaiba Madappuram'
'Hashim, P. K.'
'Sahu, Saugata'
'Takahashi, Kiyonori'
'Nakamura, Takayoshi'
'Mitomo, Hideyuki'
'Ijiro, Kuniharu'
'Tamaoki, Nobuyuki'

_publ_section_title
;
 Azophotoswitches containing thiazole, isothiazole, thiadiazole, and
 isothiadiazole
;
_journal_name_full 'Organic &amp; Biomolecular Chemistry'
_journal_paper_doi 10.1039/D4OB01573H
_journal_year 2024
_chemical_formula_moiety 'C8 H8 N4 S2'
_chemical_formula_sum 'C8 H8 N4 S2'
_chemical_formula_weight 224.30
_space_group_crystal_system monoclinic
_space_group_IT_number 14
_space_group_name_Hall '-P 2yn'
_space_group_name_H-M_alt 'P 1 21/n 1'
_atom_sites_solution_hydrogens geom
_atom_sites_solution_primary dual
_audit_creation_date 2024-06-13
_audit_creation_method
;
Olex2 1.5-ac5-023
(compiled 2022.04.12 svn.rca3783a0 for Rigaku Oxford Diffraction, GUI svn.r6498)
;
_audit_update_record
;
2024-07-16 deposited with the CCDC.	2024-11-06 downloaded from the CCDC.
;
_cell_angle_alpha 90
_cell_angle_beta 118.281(9)
_cell_angle_gamma 90
_cell_formula_units_Z 2
_cell_length_a 10.3127(8)
_cell_length_b 5.0803(2)
_cell_length_c 10.6479(7)
_cell_measurement_reflns_used 1537
_cell_measurement_temperature 292.95(10)
_cell_measurement_theta_max 28.1710
_cell_measurement_theta_min 2.2560
_cell_volume 491.27(7)
_computing_cell_refinement 'CrysAlisPro 1.171.42.67a (Rigaku OD, 2022)'
_computing_data_collection 'CrysAlisPro 1.171.42.67a (Rigaku OD, 2022)'
_computing_data_reduction 'CrysAlisPro 1.171.42.67a (Rigaku OD, 2022)'
_computing_molecular_graphics 'Olex2 1.5-ac5-023 (Dolomanov et al., 2009)'
_computing_publication_material 'Olex2 1.5-ac5-023 (Dolomanov et al., 2009)'
_computing_structure_refinement 'SHELXL 2018/3 (Sheldrick, 2015)'
_computing_structure_solution 'SHELXT 2018/2 (Sheldrick, 2018)'
_diffrn_ambient_environment air
_diffrn_ambient_temperature 292.95(10)
_diffrn_detector 'Hybrid Pixel Array Detector'
_diffrn_detector_area_resol_mean 10.0000
_diffrn_detector_type HyPix
_diffrn_measured_fraction_theta_full 1.000
_diffrn_measured_fraction_theta_max 0.864
_diffrn_measurement_details
;
List of Runs (angles in degrees, time in seconds):

  # Type    Start    End  Width  t~exp~   \w     \q     \k     \f   Frames
#--------------------------------------------------------------------------
  1  \w     -8.00  92.00   0.50    0.11    --   20.67  61.00-106.00  200
  2  \w      1.00  28.00   0.50    0.11    --  -20.52 -99.00-120.00   54
  3  \w      9.00  35.00   0.50    0.11    --  -20.52 -99.00 -60.00   52
  4  \w    -18.00  35.00   0.50    0.11    --  -20.52 -99.00 -30.00  106
  5  \w    -48.00  36.00   0.50    0.11    --   20.67 -61.00 114.00  168
  6  \w     58.00  91.00   0.50    0.05    --   20.83 178.00-180.00   66
  7  \w    -66.00 -41.00   0.50    0.05    --  -20.67 -61.00 114.00   50
;
_diffrn_measurement_device 'four-circle diffractometer'
_diffrn_measurement_device_type 'XtaLAB Synergy R, HyPix'
_diffrn_measurement_method '\w scans'
_diffrn_orient_matrix_type 'CrysAlisPro convention (1999,Acta A55,543-557)'
_diffrn_orient_matrix_UB_11 -0.0467787000
_diffrn_orient_matrix_UB_12 0.0999940000
_diffrn_orient_matrix_UB_13 -0.0453779000
_diffrn_orient_matrix_UB_21 -0.0365177000
_diffrn_orient_matrix_UB_22 0.0072834000
_diffrn_orient_matrix_UB_23 0.0419899000
_diffrn_orient_matrix_UB_31 0.0509111000
_diffrn_orient_matrix_UB_32 0.0971473000
_diffrn_orient_matrix_UB_33 0.0436016000
_diffrn_radiation_monochromator mirror
_diffrn_radiation_probe x-ray
_diffrn_radiation_type 'Mo K\a'
_diffrn_radiation_wavelength 0.71073
_diffrn_reflns_av_R_equivalents 0.0290
_diffrn_reflns_av_unetI/netI 0.0369
_diffrn_reflns_Laue_measured_fraction_full 1.000
_diffrn_reflns_Laue_measured_fraction_max 0.864
_diffrn_reflns_limit_h_max 7
_diffrn_reflns_limit_h_min -12
_diffrn_reflns_limit_k_max 6
_diffrn_reflns_limit_k_min -6
_diffrn_reflns_limit_l_max 13
_diffrn_reflns_limit_l_min -13
_diffrn_reflns_number 3086
_diffrn_reflns_point_group_measured_fraction_full 1.000
_diffrn_reflns_point_group_measured_fraction_max 0.864
_diffrn_reflns_theta_full 25.242
_diffrn_reflns_theta_max 28.820
_diffrn_reflns_theta_min 2.265
_diffrn_source 'micro-focus sealed X-ray tube'
_diffrn_source_type 'Mova (Mo) X-ray Source'
_exptl_absorpt_coefficient_mu 0.505
_exptl_absorpt_correction_T_max 1.00000
_exptl_absorpt_correction_T_min 0.69775
_exptl_absorpt_correction_type multi-scan
_exptl_absorpt_process_details
;
CrysAlisPro 1.171.42.67a (Rigaku Oxford Diffraction, 2022)
Empirical absorption correction using spherical harmonics,
implemented in SCALE3 ABSPACK scaling algorithm.
;
_exptl_crystal_colour orange
_exptl_crystal_colour_primary orange
_exptl_crystal_density_diffrn 1.516
_exptl_crystal_description prism
_exptl_crystal_F_000 232
_exptl_crystal_size_max 0.34
_exptl_crystal_size_mid 0.29
_exptl_crystal_size_min 0.07
_refine_diff_density_max 0.215
_refine_diff_density_min -0.276
_refine_diff_density_rms 0.062
_refine_ls_extinction_method none
_refine_ls_goodness_of_fit_ref 1.049
_refine_ls_hydrogen_treatment constr
_refine_ls_matrix_type full
_refine_ls_number_parameters 65
_refine_ls_number_reflns 1107
_refine_ls_number_restraints 0
_refine_ls_restrained_S_all 1.049
_refine_ls_R_factor_all 0.0448
_refine_ls_R_factor_gt 0.0366
_refine_ls_shift/su_max 0.000
_refine_ls_shift/su_mean 0.000
_refine_ls_structure_factor_coef Fsqd
_refine_ls_weighting_details 'w=1/[\s^2^(Fo^2^)+(0.0543P)^2^+0.0883P] where P=(Fo^2^+2Fc^2^)/3'
_refine_ls_weighting_scheme calc
_refine_ls_wR_factor_gt 0.0937
_refine_ls_wR_factor_ref 0.1021
_reflns_Friedel_coverage 0.000
_reflns_number_gt 931
_reflns_number_total 1107
_reflns_threshold_expression 'I > 2\s(I)'
_cod_data_source_file d4ob01573h2.cif
_cod_data_source_block exp_2887_auto
_cod_original_cell_volume 491.27(6)
_cod_database_code 7160212
_shelx_shelxl_version_number 2018/3
_chemical_oxdiff_formula CHNO
_chemical_oxdiff_usercomment 293K
_shelx_space_group_comment
;
The symmetry employed for this shelxl refinement is uniquely defined
by the following loop, which should always be used as a source of
symmetry information in preference to the above space-group names.
They are only intended as comments.
;
_shelx_estimated_absorpt_t_max 0.966
_shelx_estimated_absorpt_t_min 0.847
_olex2_refinement_description
;
1. Fixed Uiso
 At 1.2 times of:
  All C(H) groups
 At 1.5 times of:
  All C(H,H,H) groups
2.a Aromatic/amide H refined with riding coordinates:
 C4(H4)
2.b Idealised Me refined as rotating group:
 C7(H7A,H7B,H7C)
;
_olex2_exptl_crystal_mounting_method 'MiTeGen Micromount'
_olex2_submission_special_instructions 'No special instructions were received'
_oxdiff_exptl_absorpt_empirical_details
;
Empirical correction (ABSPACK) includes:
- Absorption correction using spherical harmonics
- Frame scaling
;
_oxdiff_exptl_absorpt_empirical_full_max 2.031
_oxdiff_exptl_absorpt_empirical_full_min 0.511

loop_
_space_group_symop_operation_xyz
'x, y, z'
'-x+1/2, y+1/2, -z+1/2'
'-x, -y, -z'
'x-1/2, -y-1/2, z-1/2'

loop_
_atom_site_label
_atom_site_type_symbol
_atom_site_fract_x
_atom_site_fract_y
_atom_site_fract_z
_atom_site_U_iso_or_equiv
_atom_site_adp_type
_atom_site_occupancy
_atom_site_site_symmetry_order
_atom_site_calc_flag
_atom_site_refinement_flags_posn
_atom_site_refinement_flags_adp
_atom_site_refinement_flags_occupancy
_atom_site_disorder_assembly
_atom_site_disorder_group
S2 S 0.39856(6) 0.38806(9) 0.29491(5) 0.0370(2) Uani 1 1 d . . . . .
N6 N 0.55968(17) 0.0102(3) 0.49665(16) 0.0341(4) Uani 1 1 d . . . . .
N5 N 0.66674(19) 0.2408(3) 0.37859(19) 0.0428(4) Uani 1 1 d . . . . .
C1 C 0.5530(2) 0.1990(4) 0.39896(18) 0.0322(4) Uani 1 1 d . . . . .
C3 C 0.4943(2) 0.5331(4) 0.21822(19) 0.0356(5) Uani 1 1 d . . . . .
C4 C 0.6326(3) 0.4289(4) 0.2761(2) 0.0430(5) Uani 1 1 d . . . . .
H4 H 0.700454 0.483467 0.247218 0.052 Uiso 1 1 calc R U . . .
C7 C 0.4284(3) 0.7375(4) 0.1034(2) 0.0468(5) Uani 1 1 d . . . . .
H7A H 0.343609 0.665726 0.023015 0.070 Uiso 1 1 calc R U . . .
H7B H 0.499825 0.790049 0.074573 0.070 Uiso 1 1 calc R U . . .
H7C H 0.399690 0.887759 0.139115 0.070 Uiso 1 1 calc R U . . .

loop_
_atom_site_aniso_label
_atom_site_aniso_U_11
_atom_site_aniso_U_22
_atom_site_aniso_U_33
_atom_site_aniso_U_23
_atom_site_aniso_U_13
_atom_site_aniso_U_12
S2 0.0373(4) 0.0380(3) 0.0401(3) 0.00600(18) 0.0218(3) 0.00347(18)
N6 0.0363(10) 0.0348(8) 0.0348(8) 0.0017(6) 0.0197(7) 0.0003(7)
N5 0.0385(11) 0.0466(10) 0.0499(10) 0.0097(8) 0.0265(9) 0.0031(7)
C1 0.0346(11) 0.0338(9) 0.0307(9) -0.0003(7) 0.0174(8) 0.0005(7)
C3 0.0453(12) 0.0323(10) 0.0338(9) -0.0014(7) 0.0224(9) -0.0062(8)
C4 0.0456(13) 0.0442(11) 0.0503(12) 0.0062(9) 0.0318(11) -0.0024(9)
C7 0.0578(15) 0.0395(11) 0.0410(11) 0.0066(8) 0.0218(11) -0.0036(9)

loop_
_atom_type_symbol
_atom_type_description
_atom_type_scat_dispersion_real
_atom_type_scat_dispersion_imag
_atom_type_scat_source
C C 0.0033 0.0016 'International Tables Vol C Tables 4.2.6.8 and 6.1.1.4'
H H 0.0000 0.0000 'International Tables Vol C Tables 4.2.6.8 and 6.1.1.4'
N N 0.0061 0.0033 'International Tables Vol C Tables 4.2.6.8 and 6.1.1.4'
S S 0.1246 0.1234 'International Tables Vol C Tables 4.2.6.8 and 6.1.1.4'

loop_
_geom_angle_atom_site_label_1
_geom_angle_atom_site_label_2
_geom_angle_atom_site_label_3
_geom_angle
_geom_angle_site_symmetry_1
_geom_angle_site_symmetry_3
_geom_angle_publ_flag
C3 S2 C1 88.89(9) . . ?
N6 N6 C1 113.04(19) 3_656 . ?
C1 N5 C4 109.54(18) . . ?
N6 C1 S2 124.33(15) . . ?
N5 C1 S2 115.35(14) . . ?
N5 C1 N6 120.31(17) . . ?
C4 C3 S2 109.39(15) . . ?
C4 C3 C7 127.61(19) . . ?
C7 C3 S2 122.99(17) . . ?
C3 C4 N5 116.82(19) . . ?

loop_
_geom_bond_atom_site_label_1
_geom_bond_atom_site_label_2
_geom_bond_distance
_geom_bond_site_symmetry_2
_geom_bond_publ_flag
S2 C1 1.7360(19) . ?
S2 C3 1.717(2) . ?
N6 N6 1.270(3) 3_656 ?
N6 C1 1.392(2) . ?
N5 C1 1.308(2) . ?
N5 C4 1.365(3) . ?
C3 C4 1.364(3) . ?
C3 C7 1.499(3) . ?
